data_7702313
loop_
_publ_author_name
'Brechin, Euan K.'
'Gilby, Liam M.'
'Gould, Robert O.'
'Harris, Steven G.'
'Parsons, Simon'
'Winpenny, Richard E. P.'

_publ_section_title
;
 Heterobimetallic nickel--sodium and cobalt--sodium complexes of
 pyridonate ligands
;
_journal_issue 16
_journal_name_full 'Journal of the Chemical Society, Dalton Transactions'
_journal_page_first 2657
_journal_paper_doi 10.1039/a803442g
_journal_year 1998
_chemical_formula_sum 'C30 H20 Cl6 N6 Na2 Ni2 O7'
_chemical_formula_weight 952.62
_space_group_IT_number 15
_space_group_name_Hall '-C 2yc'
_space_group_name_H-M_alt 'C 1 2/c 1'
_symmetry_cell_setting monoclinic
_symmetry_space_group_name_H-M 'C 1 2/c 1'
_atom_sites_solution_hydrogens geom
_atom_sites_solution_primary direct
_atom_sites_solution_secondary difmap
_audit_creation_method SHELXL
_cell_angle_alpha 90.00
_cell_angle_beta 91.04(2)
_cell_angle_gamma 90.00
_cell_formula_units_Z 4
_cell_length_a 21.407(6)
_cell_length_b 11.860(3)
_cell_length_c 13.912(2)
_cell_measurement_temperature 220(2)
_cell_volume 3531.5(14)
_computing_structure_refinement 'SHELXL-93 (Sheldrick, 1993)'
_computing_structure_solution 'SHELXS-86 (Sheldrick, 1990)'
_diffrn_ambient_temperature 220(2)
_diffrn_measurement_method omega-2theta
_diffrn_radiation_monochromator graphite
_diffrn_radiation_source 'fine-focus sealed tube'
_diffrn_radiation_type CuK\a
_diffrn_radiation_wavelength 1.54184
_diffrn_reflns_av_R_equivalents 0.0562
_diffrn_reflns_av_sigmaI/netI 0.1041
_diffrn_reflns_limit_h_max 24
_diffrn_reflns_limit_h_min -24
_diffrn_reflns_limit_k_max 13
_diffrn_reflns_limit_k_min -13
_diffrn_reflns_limit_l_max 15
_diffrn_reflns_limit_l_min -1
_diffrn_reflns_number 4501
_diffrn_reflns_theta_max 59.95
_diffrn_reflns_theta_min 4.13
_exptl_absorpt_coefficient_mu 6.243
_exptl_absorpt_correction_T_max 1.323
_exptl_absorpt_correction_T_min 0.462
_exptl_absorpt_correction_type Difabs
_exptl_crystal_colour green
_exptl_crystal_density_diffrn 1.792
_exptl_crystal_description block
_exptl_crystal_F_000 1912
_exptl_crystal_size_max 0.35
_exptl_crystal_size_mid 0.16
_exptl_crystal_size_min 0.08
_refine_diff_density_max 0.305
_refine_diff_density_min -0.289
_refine_diff_density_rms 0.075
_refine_ls_extinction_method none
_refine_ls_goodness_of_fit_all 0.966
_refine_ls_goodness_of_fit_obs 1.115
_refine_ls_matrix_type full
_refine_ls_number_parameters 240
_refine_ls_number_reflns 2579
_refine_ls_number_restraints 0
_refine_ls_restrained_S_all 0.971
_refine_ls_restrained_S_obs 1.115
_refine_ls_R_factor_all 0.1166
_refine_ls_R_factor_obs 0.0515
_refine_ls_shift/esd_max 0.000
_refine_ls_shift/esd_mean 0.000
_refine_ls_structure_factor_coef Fsqd
_refine_ls_weighting_details 'w=1/[\s^2^(Fo^2^)+(0.0358P)^2^+0.0000P] where P=(Fo^2^+2Fc^2^)/3'
_refine_ls_weighting_scheme calc
_refine_ls_wR_factor_all 0.1091
_refine_ls_wR_factor_obs 0.0881
_reflns_number_observed 1414
_reflns_number_total 2584
_reflns_observed_criterion >2sigma(I)
_cod_data_source_file g803442.txt
_cod_data_source_block eb2209
_cod_depositor_comments
;
The following automatic conversions were performed:

data item '_symmetry_cell_setting' value 'Monoclinic' was changed to
'monoclinic' in accordance with the
/home/saulius/struct/COD-crude-data/automatic-downloads/DataCite-retrospective/RSC/depositions/lib/dictionaries/cif_core.dic
dictionary named 'cif_core.dic' version 2.4.2 last updated on
2011-04-26.

data item '_refine_ls_weighting_scheme' value 'calc
w=1/[\s^2^(Fo^2^)+(0.0358P)^2^+0.0000P] where P=(Fo^2^+2Fc^2^)/3' was
changed to 'calc'. A new data item '_refine_ls_weighting_details' was
created with the value set to
'w=1/[\s^2^(Fo^2^)+(0.0358P)^2^+0.0000P] where P=(Fo^2^+2Fc^2^)/3'.

Automatic conversion script
Id: cif_fix_values 6909 2019-04-08 15:41:33Z antanas 
;
_cod_original_sg_symbol_H-M C2/c
_cod_database_code 7702313

loop_
_symmetry_equiv_pos_as_xyz
'x, y, z'
'-x, y, -z+1/2'
'x+1/2, y+1/2, z'
'-x+1/2, y+1/2, -z+1/2'
'-x, -y, -z'
'x, -y, z-1/2'
'-x+1/2, -y+1/2, -z'
'x+1/2, -y+1/2, z-1/2'

loop_
_atom_site_aniso_label
_atom_site_aniso_U_11
_atom_site_aniso_U_22
_atom_site_aniso_U_33
_atom_site_aniso_U_23
_atom_site_aniso_U_13
_atom_site_aniso_U_12
Ni1 0.0314(6) 0.0321(7) 0.0407(7) -0.0010(6) 0.0007(5) -0.0006(6)
N11 0.035(3) 0.028(3) 0.043(3) -0.005(3) -0.001(3) -0.003(3)
C21 0.028(4) 0.027(4) 0.050(4) -0.001(4) -0.005(3) -0.005(3)
C31 0.038(4) 0.040(5) 0.052(4) -0.007(4) 0.005(4) -0.002(4)
C41 0.036(4) 0.046(5) 0.076(6) -0.002(5) 0.016(4) 0.011(4)
C51 0.031(4) 0.052(6) 0.068(6) -0.001(4) -0.003(4) 0.008(4)
C61 0.037(4) 0.031(4) 0.047(4) 0.000(4) -0.003(3) -0.006(4)
O21 0.044(3) 0.044(3) 0.040(3) -0.005(2) 0.002(2) 0.001(3)
Cl1 0.0591(13) 0.079(2) 0.0476(11) -0.0014(11) -0.0109(10) -0.0099(12)
N12 0.027(3) 0.024(3) 0.035(3) 0.003(3) -0.001(2) -0.001(3)
C22 0.027(4) 0.036(4) 0.035(4) 0.003(4) 0.005(3) -0.002(3)
C32 0.034(4) 0.035(4) 0.041(4) -0.012(4) 0.005(3) 0.008(3)
C42 0.038(4) 0.034(4) 0.055(5) -0.011(4) 0.006(4) -0.004(4)
C52 0.036(4) 0.036(4) 0.051(5) 0.007(4) 0.003(4) -0.006(4)
C62 0.030(4) 0.039(5) 0.039(4) -0.005(4) -0.002(3) 0.004(3)
O22 0.036(3) 0.038(3) 0.035(2) 0.001(2) 0.008(2) -0.001(2)
Cl2 0.0718(14) 0.0552(13) 0.0359(10) 0.0096(10) 0.0048(10) -0.0008(12)
N13 0.034(3) 0.034(4) 0.042(4) 0.006(3) -0.009(3) -0.008(3)
C23 0.032(4) 0.031(4) 0.050(5) 0.002(4) 0.000(4) -0.004(3)
C33 0.045(4) 0.030(4) 0.039(4) 0.001(4) 0.005(4) 0.002(4)
C43 0.042(5) 0.042(5) 0.046(4) 0.009(4) -0.002(4) 0.001(4)
C53 0.034(4) 0.034(4) 0.046(4) 0.005(4) 0.004(4) 0.001(4)
C63 0.034(4) 0.031(4) 0.042(4) -0.003(4) -0.004(3) -0.008(4)
O23 0.033(3) 0.032(3) 0.067(3) -0.002(3) -0.004(2) 0.005(2)
Cl3 0.0646(13) 0.0615(14) 0.0474(11) -0.0061(11) 0.0098(10) 0.0007(12)
Na1 0.041(2) 0.041(2) 0.0395(14) -0.0003(13) -0.0034(12) 0.0010(14)
O1 0.053(4) 0.047(5) 0.042(4) 0.000 0.006(3) 0.000

loop_
_atom_site_label
_atom_site_type_symbol
_atom_site_fract_x
_atom_site_fract_y
_atom_site_fract_z
_atom_site_U_iso_or_equiv
_atom_site_thermal_displace_type
_atom_site_occupancy
_atom_site_calc_flag
_atom_site_refinement_flags
Ni1 Ni 0.55288(5) 0.09230(9) 0.01109(8) 0.0348(3) Uani 1 d .
N11 N 0.6518(2) 0.0879(5) 0.0182(4) 0.0353(14) Uani 1 d .
C21 C 0.6538(3) 0.0736(6) -0.0798(5) 0.035(2) Uani 1 d .
C31 C 0.7104(3) 0.0790(6) -0.1270(5) 0.043(2) Uani 1 d .
H31 H 0.7117(3) 0.0709(6) -0.1942(5) 0.052 Uiso 1 calc R
C41 C 0.7639(3) 0.0964(6) -0.0745(6) 0.052(2) Uani 1 d .
H41 H 0.8025(3) 0.1000(6) -0.1055(6) 0.063 Uiso 1 calc R
C51 C 0.7615(3) 0.1089(6) 0.0258(5) 0.050(2) Uani 1 d .
H51 H 0.7980(3) 0.1195(6) 0.0632(5) 0.060 Uiso 1 calc R
C61 C 0.7048(3) 0.1051(6) 0.0664(5) 0.039(2) Uani 1 d .
O21 O 0.5993(2) 0.0594(4) -0.1189(3) 0.0425(12) Uani 1 d .
Cl1 Cl 0.69836(9) 0.1264(2) 0.18868(13) 0.0620(6) Uani 1 d .
N12 N 0.5538(2) 0.2652(4) 0.0119(4) 0.0289(12) Uani 1 d .
C22 C 0.5493(3) 0.2724(6) 0.1092(5) 0.033(2) Uani 1 d .
C32 C 0.5568(3) 0.3753(6) 0.1559(5) 0.037(2) Uani 1 d .
H32 H 0.5533(3) 0.3795(6) 0.2230(5) 0.044 Uiso 1 calc R
C42 C 0.5691(3) 0.4693(6) 0.1048(5) 0.042(2) Uani 1 d .
H42 H 0.5755(3) 0.5384(6) 0.1366(5) 0.051 Uiso 1 calc R
C52 C 0.5725(3) 0.4636(6) 0.0029(5) 0.041(2) Uani 1 d .
H52 H 0.5799(3) 0.5277(6) -0.0350(5) 0.049 Uiso 1 calc R
C62 C 0.5644(3) 0.3592(6) -0.0359(5) 0.036(2) Uani 1 d .
O22 O 0.5388(2) 0.1742(4) 0.1494(3) 0.0360(11) Uani 1 d .
Cl2 Cl 0.56906(10) 0.3444(2) -0.16046(12) 0.0543(6) Uani 1 d .
N13 N 0.3989(3) 0.1973(5) 0.0397(4) 0.0369(15) Uani 1 d .
C23 C 0.4160(3) 0.1478(6) -0.0427(5) 0.038(2) Uani 1 d .
C33 C 0.3856(3) 0.1718(6) -0.1305(5) 0.038(2) Uani 1 d .
H33 H 0.3981(3) 0.1364(6) -0.1875(5) 0.045 Uiso 1 calc R
C43 C 0.3370(3) 0.2486(6) -0.1318(5) 0.043(2) Uani 1 d .
H43 H 0.3160(3) 0.2655(6) -0.1900(5) 0.052 Uiso 1 calc R
C53 C 0.3191(3) 0.3005(6) -0.0480(5) 0.038(2) Uani 1 d .
H53 H 0.2867(3) 0.3539(6) -0.0467(5) 0.046 Uiso 1 calc R
C63 C 0.3517(3) 0.2693(6) 0.0332(5) 0.036(2) Uani 1 d .
O23 O 0.4626(2) 0.0737(4) -0.0387(3) 0.0439(13) Uani 1 d .
Cl3 Cl 0.33164(10) 0.3323(2) 0.14257(13) 0.0577(6) Uani 1 d .
Na1 Na 0.43658(12) 0.1091(2) 0.1925(2) 0.0406(7) Uani 1 d .
O1 O 0.5000 -0.0406(5) 0.2500 0.047(2) Uani 1 d S
H1A H 0.4846 -0.0784(5) 0.2909 0.057 Uiso 1 d R

loop_
_atom_type_symbol
_atom_type_description
_atom_type_scat_dispersion_real
_atom_type_scat_dispersion_imag
_atom_type_scat_source
C C 0.0181 0.0091 'International Tables Vol C Tables 4.2.6.8 and 6.1.1.4'
H H 0.0000 0.0000 'International Tables Vol C Tables 4.2.6.8 and 6.1.1.4'
N N 0.0311 0.0180 'International Tables Vol C Tables 4.2.6.8 and 6.1.1.4'
O O 0.0492 0.0322 'International Tables Vol C Tables 4.2.6.8 and 6.1.1.4'
Cl Cl 0.3639 0.7018 'International Tables Vol C Tables 4.2.6.8 and 6.1.1.4'
Ni Ni -3.0029 0.5091 'International Tables Vol C Tables 4.2.6.8 and 6.1.1.4'
Na Na 0.1353 0.1239 'International Tables Vol C Tables 4.2.6.8 and 6.1.1.4'

loop_
_geom_angle_atom_site_label_1
_geom_angle_atom_site_label_2
_geom_angle_atom_site_label_3
_geom_angle
_geom_angle_site_symmetry_1
_geom_angle_site_symmetry_3
O23 Ni1 N12 165.5(2) 5_655 .
O23 Ni1 O23 78.7(2) 5_655 .
N12 Ni1 O23 96.8(2) . .
O23 Ni1 O21 93.7(2) 5_655 .
N12 Ni1 O21 100.7(2) . .
O23 Ni1 O21 98.4(2) . .
O23 Ni1 N11 97.7(2) 5_655 .
N12 Ni1 N11 90.8(2) . .
O23 Ni1 N11 161.3(2) . .
O21 Ni1 N11 63.3(2) . .
O23 Ni1 O22 103.8(2) 5_655 .
N12 Ni1 O22 63.3(2) . .
O23 Ni1 O22 101.6(2) . .
O21 Ni1 O22 155.6(2) . .
N11 Ni1 O22 97.1(2) . .
O23 Ni1 Na1 78.62(14) 5_655 .
N12 Ni1 Na1 87.0(2) . .
O23 Ni1 Na1 65.30(14) . .
O21 Ni1 Na1 162.88(14) . .
N11 Ni1 Na1 132.45(15) . .
O22 Ni1 Na1 40.94(12) . .
C61 N11 C21 118.7(6) . .
C61 N11 Ni1 150.1(5) . .
C21 N11 Ni1 90.3(4) . .
O21 C21 N11 113.0(6) . .
O21 C21 C31 126.6(6) . .
N11 C21 C31 120.4(6) . .
C41 C31 C21 119.0(7) . .
C31 C41 C51 120.1(7) . .
C61 C51 C41 117.6(7) . .
N11 C61 C51 124.2(7) . .
N11 C61 Cl1 116.0(5) . .
C51 C61 Cl1 119.8(6) . .
C21 O21 Ni1 92.9(4) . .
C21 O21 Na1 125.3(4) . 5_655
Ni1 O21 Na1 111.8(2) . 5_655
C62 N12 C22 117.7(6) . .
C62 N12 Ni1 147.5(5) . .
C22 N12 Ni1 93.9(4) . .
O22 C22 N12 112.6(6) . .
O22 C22 C32 126.8(6) . .
N12 C22 C32 120.6(6) . .
C42 C32 C22 120.1(6) . .
C32 C42 C52 120.0(7) . .
C62 C52 C42 115.4(7) . .
N12 C62 C52 126.2(6) . .
N12 C62 Cl2 115.4(5) . .
C52 C62 Cl2 118.4(6) . .
C22 O22 Ni1 89.5(4) . .
C22 O22 Na1 130.1(4) . 2_655
Ni1 O22 Na1 129.7(2) . 2_655
C22 O22 Na1 123.6(4) . .
Ni1 O22 Na1 102.6(2) . .
Na1 O22 Na1 81.5(2) 2_655 .
C63 N13 C23 116.2(6) . .
C63 N13 Na1 124.3(5) . .
C23 N13 Na1 117.2(4) . .
O23 C23 N13 117.9(6) . .
O23 C23 C33 120.5(6) . .
N13 C23 C33 121.7(6) . .
C43 C33 C23 118.9(6) . .
C53 C43 C33 120.2(7) . .
C63 C53 C43 115.6(7) . .
N13 C63 C53 127.4(6) . .
N13 C63 Cl3 114.5(5) . .
C53 C63 Cl3 118.1(6) . .
C23 O23 Ni1 121.4(4) . 5_655
C23 O23 Ni1 130.2(4) . .
Ni1 O23 Ni1 101.3(2) 5_655 .
O1 Na1 O21 72.1(2) . 5_655
O1 Na1 O22 79.3(2) . 2_655
O21 Na1 O22 137.5(2) 5_655 2_655
O1 Na1 O22 78.8(2) . .
O21 Na1 O22 116.9(2) 5_655 .
O22 Na1 O22 86.5(2) 2_655 .
O1 Na1 N13 141.1(2) . .
O21 Na1 N13 83.5(2) 5_655 .
O22 Na1 N13 135.7(2) 2_655 .
O22 Na1 N13 86.2(2) . .
O1 Na1 Na1 48.64(12) . 2_655
O21 Na1 Na1 119.57(13) 5_655 2_655
O22 Na1 Na1 49.57(12) 2_655 2_655
O22 Na1 Na1 48.89(12) . 2_655
N13 Na1 Na1 134.5(2) . 2_655
O1 Na1 Ni1 78.14(7) . .
O21 Na1 Ni1 82.69(13) 5_655 .
O22 Na1 Ni1 121.57(13) 2_655 .
O22 Na1 Ni1 36.44(10) . .
N13 Na1 Ni1 68.90(15) . .
Na1 Na1 Ni1 75.65(9) 2_655 .
Na1 O1 Na1 82.7(2) 2_655 .

loop_
_geom_bond_atom_site_label_1
_geom_bond_atom_site_label_2
_geom_bond_distance
_geom_bond_site_symmetry_2
Ni1 O23 2.035(5) 5_655
Ni1 N12 2.051(5) .
Ni1 O23 2.052(4) .
Ni1 O21 2.116(4) .
Ni1 N11 2.119(5) .
Ni1 O22 2.181(4) .
Ni1 Na1 3.583(3) .
N11 C61 1.323(7) .
N11 C21 1.376(8) .
C21 O21 1.289(7) .
C21 C31 1.390(8) .
C31 C41 1.363(9) .
C41 C51 1.405(9) .
C51 C61 1.348(9) .
C61 Cl1 1.728(7) .
O21 Na1 2.367(5) 5_655
N12 C62 1.320(8) .
N12 C22 1.361(7) .
C22 O22 1.313(7) .
C22 C32 1.391(9) .
C32 C42 1.350(9) .
C42 C52 1.423(8) .
C52 C62 1.361(9) .
C62 Cl2 1.747(7) .
O22 Na1 2.381(5) 2_655
O22 Na1 2.406(5) .
N13 C63 1.325(8) .
N13 C23 1.344(8) .
N13 Na1 2.490(6) .
C23 O23 1.330(8) .
C23 C33 1.402(8) .
C33 C43 1.383(9) .
C43 C53 1.379(9) .
C53 C63 1.369(8) .
C63 Cl3 1.756(7) .
O23 Ni1 2.035(5) 5_655
Na1 O1 2.366(6) .
Na1 O21 2.367(5) 5_655
Na1 O22 2.381(5) 2_655
Na1 Na1 3.126(5) 2_655
O1 Na1 2.366(6) 2_655
